data_4063492
loop_
_publ_author_name
'Bouyahyi, Miloud'
'Roisnel, Thierry'
'Carpentier, Jean-Fran\,cois'

_publ_section_title
;
 Aluminum Complexes of Fluorinated \b-Diketonate Ligands: Syntheses,
 Structures, Intramolecular Reduction, and Use in Ring-Opening
 Polymerization of Lactide
;
_journal_issue 2
_journal_name_full Organometallics
_journal_page_first 491
_journal_page_last 500
_journal_paper_doi 10.1021/om9009312
_journal_volume 29
_journal_year 2010
_chemical_compound_source 'synthesis as described'
_chemical_formula_moiety 'C20 H6 Al2 F24 O10, 2(C4 H8 O)'
_chemical_formula_sum 'C28 H22 Al2 F24 O12'
_chemical_formula_weight 1060.42
_chemical_name_systematic
;
 ?
;
_space_group_IT_number 14
_symmetry_cell_setting monoclinic
_symmetry_Int_Tables_number 14
_symmetry_space_group_name_Hall '-P 2yn'
_symmetry_space_group_name_H-M 'P 1 21/n 1'
_atom_sites_solution_hydrogens geom
_atom_sites_solution_primary direct
_atom_sites_solution_secondary difmap
_audit_conform_dict_location ftp://ftp.iucr.org/pub/cif_core.dic
_audit_conform_dict_name cif_core.dic
_audit_conform_dict_version 2.4
_audit_creation_date 2008-11-12T17:05:47-00:00
_audit_creation_method 'WinGX routine CIF_UPDATE'
_cell_angle_alpha 90
_cell_angle_beta 97.954(3)
_cell_angle_gamma 90
_cell_formula_units_Z 2
_cell_length_a 9.0798(7)
_cell_length_b 12.2806(10)
_cell_length_c 18.0264(16)
_cell_measurement_reflns_used 7805
_cell_measurement_temperature 100(2)
_cell_measurement_theta_max 27.49
_cell_measurement_theta_min 2.67
_cell_measurement_wavelength 0.71073
_cell_volume 1990.7(3)
_computing_cell_refinement 'Bruker SMART, 2006'
_computing_data_collection 'Bruker SMART, 2006'
_computing_data_reduction 'Bruker SAINT, 2006'
_computing_molecular_graphics 'Ortep-3 for Windows (Farrugia, 1997)'
_computing_publication_material 'WinGX publication routines (Farrugia, 1999)'
_computing_structure_refinement 'SHELXL-97 (Sheldrick, 1997)'
_computing_structure_solution 'SIR97 (Altomare et al., 1999)'
_diffrn_ambient_temperature 100(2)
_diffrn_detector 'CCD plate'
_diffrn_measured_fraction_theta_full 0.998
_diffrn_measured_fraction_theta_max 0.998
_diffrn_measurement_device_type 'APEXII, Bruker-AXS'
_diffrn_measurement_method 'CCD rotation images, thin slices'
_diffrn_radiation_monochromator graphite
_diffrn_radiation_probe x-ray
_diffrn_radiation_type MoK\a
_diffrn_radiation_wavelength 0.71073
_diffrn_reflns_av_R_equivalents 0.0318
_diffrn_reflns_av_unetI/netI 0.0251
_diffrn_reflns_limit_h_max 11
_diffrn_reflns_limit_h_min -11
_diffrn_reflns_limit_k_max 15
_diffrn_reflns_limit_k_min -15
_diffrn_reflns_limit_l_max 23
_diffrn_reflns_limit_l_min -23
_diffrn_reflns_number 17177
_diffrn_reflns_theta_full 27.48
_diffrn_reflns_theta_max 27.48
_diffrn_reflns_theta_min 3.42
_exptl_absorpt_coefficient_mu 0.243
_exptl_absorpt_correction_T_max 0.946
_exptl_absorpt_correction_T_min 0.891
_exptl_absorpt_correction_type multi-scan
_exptl_absorpt_process_details
;
  [Sheldrick, G.M. (2002). SADABS Bruker AXS Inc., Madison, Wisconsin, USA]
;
_exptl_crystal_colour colourless
_exptl_crystal_density_diffrn 1.769
_exptl_crystal_density_method 'not measured'
_exptl_crystal_description prism
_exptl_crystal_F_000 1056
_exptl_crystal_size_max 0.46
_exptl_crystal_size_mid 0.34
_exptl_crystal_size_min 0.23
_refine_diff_density_max 0.864
_refine_diff_density_min -0.623
_refine_diff_density_rms 0.071
_refine_ls_extinction_method none
_refine_ls_goodness_of_fit_ref 1.034
_refine_ls_hydrogen_treatment mixed
_refine_ls_matrix_type full
_refine_ls_number_parameters 327
_refine_ls_number_reflns 4556
_refine_ls_number_restraints 0
_refine_ls_restrained_S_all 1.034
_refine_ls_R_factor_all 0.066
_refine_ls_R_factor_gt 0.0556
_refine_ls_shift/su_max 0
_refine_ls_shift/su_mean 0
_refine_ls_structure_factor_coef Fsqd
_refine_ls_weighting_details 'calc w=1/[\s^2^(Fo^2^)+(0.0650P)^2^+3.0869P] where P=(Fo^2^+2Fc^2^)/3'
_refine_ls_weighting_scheme calc
_refine_ls_wR_factor_gt 0.1393
_refine_ls_wR_factor_ref 0.149
_reflns_number_gt 3850
_reflns_number_total 4556
_reflns_threshold_expression >2sigma(I)
_cod_data_source_file om9009312_si_002.cif
_cod_data_source_block Complex_7
_cod_original_sg_symbol_H-M 'P 21/n'
_cod_database_code 4063492

loop_
_symmetry_equiv_pos_as_xyz
'x, y, z'
'-x+1/2, y+1/2, -z+1/2'
'-x, -y, -z'
'x-1/2, -y-1/2, z-1/2'

loop_
_atom_site_label
_atom_site_type_symbol
_atom_site_fract_x
_atom_site_fract_y
_atom_site_fract_z
_atom_site_U_iso_or_equiv
_atom_site_adp_type
_atom_site_occupancy
_atom_site_calc_flag
_atom_site_refinement_flags
_atom_site_disorder_assembly
_atom_site_disorder_group
Al1 Al 0.59428(7) 0.00625(5) 0.06862(4) 0.02164(17) Uani 1 d . . .
O11 O 0.53309(18) -0.13025(13) 0.10727(8) 0.0241(3) Uani 1 d . . .
O12 O 0.57965(19) 0.06981(14) 0.16419(9) 0.0294(4) Uani 1 d . A .
C1 C 0.4764(3) -0.2730(2) 0.18582(14) 0.0364(6) Uani 1 d . . .
F11 F 0.5143(2) -0.33906(13) 0.13481(10) 0.0518(5) Uani 1 d . . .
F12 F 0.3302(2) -0.27859(18) 0.18432(14) 0.0683(6) Uani 1 d . . .
F13 F 0.5373(3) -0.30972(16) 0.25223(10) 0.0692(7) Uani 1 d . . .
C2 C 0.5220(3) -0.1549(2) 0.17356(13) 0.0279(5) Uani 1 d . . .
C3 C 0.5394(3) -0.0857(2) 0.23519(13) 0.0379(6) Uani 1 d . A .
H3 H 0.5344 -0.1134 0.284 0.045 Uiso 1 calc R . .
C5 C 0.5640(3) 0.0234(2) 0.22458(13) 0.0307(5) Uani 1 d . . .
C6A C 0.5681(4) 0.1001(2) 0.29244(15) 0.0409(6) Uani 0.823(5) d P A 1
F61A F 0.6387(4) 0.1950(2) 0.28174(13) 0.0624(9) Uani 0.823(5) d P A 1
F62A F 0.6382(6) 0.0595(2) 0.35233(14) 0.108(2) Uani 0.823(5) d P A 1
F63A F 0.4352(3) 0.1335(3) 0.2987(2) 0.0967(16) Uani 0.823(5) d P A 1
C6B C 0.5681(4) 0.1001(2) 0.29244(15) 0.0409(6) Uani 0.177(5) d P A 2
F61B F 0.4852(12) 0.0550(9) 0.3447(6) 0.044(3) Uiso 0.177(5) d P A 2
F62B F 0.5283(16) 0.1861(10) 0.2803(6) 0.053(3) Uiso 0.177(5) d P A 2
F63B F 0.6951(18) 0.0959(14) 0.3264(10) 0.074(5) Uiso 0.177(5) d P A 2
O13 O 0.79106(18) -0.04182(13) 0.10302(9) 0.0258(3) Uani 1 d . . .
O14 O 0.67447(18) 0.14591(13) 0.04746(9) 0.0266(4) Uani 1 d . B .
C6 C 1.0476(3) -0.0584(2) 0.13783(14) 0.0340(6) Uani 1 d . . .
F61 F 1.0496(2) -0.15430(15) 0.10323(10) 0.0551(5) Uani 1 d . . .
F62 F 1.04030(19) -0.07962(16) 0.20894(9) 0.0469(4) Uani 1 d . . .
F63 F 1.17466(19) -0.00893(19) 0.13334(15) 0.0742(8) Uani 1 d . . .
C7 C 0.9122(3) 0.00870(19) 0.10380(12) 0.0244(5) Uani 1 d . . .
C8 C 0.9319(3) 0.1144(2) 0.08116(13) 0.0284(5) Uani 1 d . B .
H8 H 1.0288 0.144 0.082 0.034 Uiso 1 calc R . .
C9 C 0.8064(3) 0.17663(19) 0.05702(13) 0.0262(5) Uani 1 d . . .
C10A C 0.8231(3) 0.2982(2) 0.04245(18) 0.0386(6) Uani 0.821(5) d P B 1
F11A F 0.9556(2) 0.33640(16) 0.07242(15) 0.0491(8) Uani 0.821(5) d P B 1
F12A F 0.7909(6) 0.3241(3) -0.02514(19) 0.0723(13) Uani 0.821(5) d P B 1
F13A F 0.7294(3) 0.35452(16) 0.08180(15) 0.0524(7) Uani 0.821(5) d P B 1
C10B C 0.8231(3) 0.2982(2) 0.04245(18) 0.0386(6) Uani 0.179(5) d P B 2
F11B F 0.9653(11) 0.3178(9) 0.0120(6) 0.048(3) Uiso 0.179(5) d P B 2
F12B F 0.8088(19) 0.3588(12) 0.0795(8) 0.062(4) Uiso 0.179(5) d P B 2
F13B F 0.7491(17) 0.3165(16) -0.0387(10) 0.045(4) Uiso 0.179(5) d P B 2
O15 O 0.40721(18) 0.04635(13) 0.02652(8) 0.0222(3) Uani 1 d . . .
H15 H 0.364(4) 0.098(3) 0.039(2) 0.05 Uiso 1 d . . .
O81 O 0.26265(19) 0.22850(13) 0.06244(9) 0.0277(4) Uani 1 d . . .
C82 C 0.3267(4) 0.2867(2) 0.12856(15) 0.0410(6) Uani 1 d . . .
H82A H 0.4251 0.2558 0.1484 0.049 Uiso 1 calc R . .
H82B H 0.2612 0.2818 0.168 0.049 Uiso 1 calc R . .
C83 C 0.3424(5) 0.4024(3) 0.1054(2) 0.0637(10) Uani 1 d . . .
H83A H 0.2585 0.4471 0.1178 0.076 Uiso 1 calc R . .
H83B H 0.4369 0.4341 0.1302 0.076 Uiso 1 calc R . .
C84 C 0.3413(7) 0.3959(4) 0.0230(2) 0.105(2) Uani 1 d . . .
H84A H 0.2899 0.4599 -0.0018 0.126 Uiso 1 calc R . .
H84B H 0.4443 0.3941 0.0108 0.126 Uiso 1 calc R . .
C85 C 0.2648(4) 0.2984(2) -0.00178(16) 0.0472(8) Uani 1 d . . .
H85A H 0.3162 0.2617 -0.0398 0.057 Uiso 1 calc R . .
H85B H 0.1619 0.3155 -0.0247 0.057 Uiso 1 calc R . .

loop_
_atom_site_aniso_label
_atom_site_aniso_U_11
_atom_site_aniso_U_22
_atom_site_aniso_U_33
_atom_site_aniso_U_23
_atom_site_aniso_U_13
_atom_site_aniso_U_12
Al1 0.0270(3) 0.0182(3) 0.0192(3) -0.0003(2) 0.0012(2) 0.0009(2)
O11 0.0311(8) 0.0225(8) 0.0189(7) 0.0011(6) 0.0041(6) -0.0005(6)
O12 0.0394(9) 0.0253(8) 0.0220(8) -0.0036(6) -0.0006(7) 0.0038(7)
C1 0.0528(16) 0.0331(13) 0.0259(12) 0.0061(10) 0.0144(11) -0.0016(12)
F11 0.0901(14) 0.0252(8) 0.0465(10) 0.0010(7) 0.0317(10) -0.0074(8)
F12 0.0585(12) 0.0562(12) 0.0958(17) 0.0024(11) 0.0311(12) -0.0152(10)
F13 0.125(2) 0.0417(11) 0.0369(10) 0.0190(8) -0.0019(11) -0.0071(11)
C2 0.0319(12) 0.0283(12) 0.0239(11) 0.0039(9) 0.0055(9) 0.0053(9)
C3 0.0615(18) 0.0352(14) 0.0169(10) 0.0019(10) 0.0055(10) 0.0091(13)
C5 0.0364(13) 0.0340(13) 0.0199(10) -0.0046(9) -0.0021(9) 0.0106(10)
C6A 0.0564(18) 0.0392(15) 0.0254(12) -0.0076(11) -0.0009(11) 0.0096(13)
F61A 0.102(3) 0.0446(14) 0.0415(13) -0.0190(10) 0.0119(13) -0.0154(13)
F62A 0.245(6) 0.0367(14) 0.0246(12) -0.0077(10) -0.046(2) 0.029(2)
F63A 0.0648(19) 0.127(3) 0.103(3) -0.082(3) 0.0279(17) 0.0044(19)
C6B 0.0564(18) 0.0392(15) 0.0254(12) -0.0076(11) -0.0009(11) 0.0096(13)
O13 0.0276(8) 0.0214(8) 0.0272(8) 0.0043(6) -0.0002(6) 0.0011(6)
O14 0.0292(8) 0.0186(8) 0.0302(8) 0.0003(6) -0.0020(6) 0.0005(6)
C6 0.0320(13) 0.0365(14) 0.0330(12) 0.0131(11) 0.0035(10) 0.0038(10)
F61 0.0659(12) 0.0490(11) 0.0494(10) 0.0031(8) 0.0046(9) 0.0331(9)
F62 0.0491(10) 0.0593(11) 0.0292(8) 0.0151(7) -0.0059(7) 0.0079(8)
F63 0.0262(9) 0.0729(14) 0.1219(19) 0.0611(14) 0.0046(10) 0.0024(8)
C7 0.0299(11) 0.0252(11) 0.0177(9) 0.0006(8) 0.0026(8) 0.0030(9)
C8 0.0290(12) 0.0257(11) 0.0295(11) 0.0029(9) 0.0012(9) -0.0019(9)
C9 0.0337(12) 0.0193(10) 0.0250(10) -0.0019(8) 0.0023(9) -0.0023(9)
C10A 0.0392(14) 0.0205(12) 0.0540(17) -0.0011(11) -0.0008(12) -0.0025(10)
F11A 0.0386(12) 0.0248(10) 0.0824(19) 0.0003(10) 0.0029(10) -0.0100(8)
F12A 0.151(4) 0.0240(12) 0.0366(15) 0.0092(11) -0.0076(19) -0.0189(18)
F13A 0.0523(16) 0.0197(10) 0.0902(19) -0.0132(10) 0.0276(13) -0.0002(9)
C10B 0.0392(14) 0.0205(12) 0.0540(17) -0.0011(11) -0.0008(12) -0.0025(10)
O15 0.0271(8) 0.0194(7) 0.0203(7) -0.0009(6) 0.0039(6) 0.0023(6)
O81 0.0377(9) 0.0189(8) 0.0274(8) 0.0026(6) 0.0075(7) 0.0009(7)
C82 0.0622(18) 0.0295(13) 0.0293(13) -0.0031(10) -0.0010(12) 0.0026(12)
C83 0.087(3) 0.0319(16) 0.066(2) -0.0075(15) -0.0094(19) -0.0080(17)
C84 0.173(5) 0.062(3) 0.063(2) 0.035(2) -0.049(3) -0.073(3)
C85 0.088(2) 0.0235(13) 0.0357(14) 0.0059(11) 0.0282(15) 0.0053(14)

loop_
_atom_type_symbol
_atom_type_description
_atom_type_scat_dispersion_real
_atom_type_scat_dispersion_imag
_atom_type_scat_source
C C 0.0033 0.0016 'International Tables Vol C Tables 4.2.6.8 and 6.1.1.4'
H H 0 0 'International Tables Vol C Tables 4.2.6.8 and 6.1.1.4'
O O 0.0106 0.006 'International Tables Vol C Tables 4.2.6.8 and 6.1.1.4'
F F 0.0171 0.0103 'International Tables Vol C Tables 4.2.6.8 and 6.1.1.4'
Al Al 0.0645 0.0514 'International Tables Vol C Tables 4.2.6.8 and 6.1.1.4'

loop_
_geom_angle_atom_site_label_1
_geom_angle_atom_site_label_2
_geom_angle_atom_site_label_3
_geom_angle
_geom_angle_site_symmetry_1
_geom_angle_site_symmetry_3
_geom_angle_publ_flag
O15 Al1 O15 79.65(8) . 3_655 ?
O15 Al1 O13 174.28(8) . . ?
O15 Al1 O13 94.63(8) 3_655 . ?
O15 Al1 O12 95.03(8) . . ?
O15 Al1 O12 174.42(8) 3_655 . ?
O13 Al1 O12 90.70(8) . . ?
O15 Al1 O14 91.89(7) . . ?
O15 Al1 O14 94.76(7) 3_655 . ?
O13 Al1 O14 88.69(7) . . ?
O12 Al1 O14 83.68(8) . . ?
O15 Al1 O11 94.97(7) . . ?
O15 Al1 O11 93.82(7) 3_655 . ?
O13 Al1 O11 85.24(7) . . ?
O12 Al1 O11 88.27(7) . . ?
O14 Al1 O11 169.86(8) . . ?
O15 Al1 Al1 39.84(5) . 3_655 ?
O15 Al1 Al1 39.81(5) 3_655 3_655 ?
O13 Al1 Al1 134.44(6) . 3_655 ?
O12 Al1 Al1 134.85(7) . 3_655 ?
O14 Al1 Al1 94.33(6) . 3_655 ?
O11 Al1 Al1 95.73(6) . 3_655 ?
C2 O11 Al1 128.45(16) . . ?
C5 O12 Al1 128.82(16) . . ?
F11 C1 F12 108.3(2) . . ?
F11 C1 F13 107.8(2) . . ?
F12 C1 F13 107.0(2) . . ?
F11 C1 C2 112.5(2) . . ?
F12 C1 C2 109.6(2) . . ?
F13 C1 C2 111.4(2) . . ?
O11 C2 C3 126.9(2) . . ?
O11 C2 C1 115.2(2) . . ?
C3 C2 C1 117.8(2) . . ?
C5 C3 C2 119.1(2) . . ?
C5 C3 H3 120.4 . . ?
C2 C3 H3 120.4 . . ?
O12 C5 C3 127.1(2) . . ?
O12 C5 C6A 114.8(2) . . ?
C3 C5 C6A 118.1(2) . . ?
F62A C6A F63A 114.3(4) . . ?
F62A C6A F61A 105.4(3) . . ?
F63A C6A F61A 101.8(3) . . ?
F62A C6A C5 112.8(2) . . ?
F63A C6A C5 110.1(2) . . ?
F61A C6A C5 111.8(2) . . ?
C7 O13 Al1 129.00(15) . . ?
C9 O14 Al1 128.81(15) . . ?
F63 C6 F62 108.3(2) . . ?
F63 C6 F61 108.1(2) . . ?
F62 C6 F61 106.6(2) . . ?
F63 C6 C7 112.8(2) . . ?
F62 C6 C7 110.4(2) . . ?
F61 C6 C7 110.4(2) . . ?
O13 C7 C8 127.4(2) . . ?
O13 C7 C6 112.9(2) . . ?
C8 C7 C6 119.6(2) . . ?
C7 C8 C9 118.4(2) . . ?
C7 C8 H8 120.8 . . ?
C9 C8 H8 120.8 . . ?
O14 C9 C8 127.4(2) . . ?
O14 C9 C10A 112.9(2) . . ?
C8 C9 C10A 119.6(2) . . ?
F12A C10A F11A 112.4(3) . . ?
F12A C10A F13A 107.3(3) . . ?
F11A C10A F13A 101.7(3) . . ?
F12A C10A C9 113.5(3) . . ?
F11A C10A C9 112.3(2) . . ?
F13A C10A C9 108.7(2) . . ?
Al1 O15 Al1 100.35(8) . 3_655 ?
Al1 O15 H15 125(3) . . ?
Al1 O15 H15 127(3) 3_655 . ?
C82 O81 C85 108.6(2) . . ?
O81 C82 C83 106.5(2) . . ?
O81 C82 H82A 110.4 . . ?
C83 C82 H82A 110.4 . . ?
O81 C82 H82B 110.4 . . ?
C83 C82 H82B 110.4 . . ?
H82A C82 H82B 108.6 . . ?
C84 C83 C82 103.9(3) . . ?
C84 C83 H83A 111 . . ?
C82 C83 H83A 111 . . ?
C84 C83 H83B 111 . . ?
C82 C83 H83B 111 . . ?
H83A C83 H83B 109 . . ?
C85 C84 C83 107.1(3) . . ?
C85 C84 H84A 110.3 . . ?
C83 C84 H84A 110.3 . . ?
C85 C84 H84B 110.3 . . ?
C83 C84 H84B 110.3 . . ?
H84A C84 H84B 108.5 . . ?
C84 C85 O81 108.0(3) . . ?
C84 C85 H85A 110.1 . . ?
O81 C85 H85A 110.1 . . ?
C84 C85 H85B 110.1 . . ?
O81 C85 H85B 110.1 . . ?
H85A C85 H85B 108.4 . . ?

loop_
_geom_bond_atom_site_label_1
_geom_bond_atom_site_label_2
_geom_bond_distance
_geom_bond_site_symmetry_2
_geom_bond_publ_flag
Al1 O15 1.8294(17) . ?
Al1 O15 1.8308(16) 3_655 ?
Al1 O13 1.9023(17) . ?
Al1 O12 1.9128(17) . ?
Al1 O14 1.9219(17) . ?
Al1 O11 1.9264(17) . ?
Al1 Al1 2.8111(13) 3_655 ?
O11 C2 1.250(3) . ?
O12 C5 1.254(3) . ?
C1 F11 1.308(3) . ?
C1 F12 1.326(4) . ?
C1 F13 1.326(3) . ?
C1 C2 1.533(4) . ?
C2 C3 1.390(3) . ?
C3 C5 1.377(4) . ?
C3 H3 0.95 . ?
C5 C6A 1.540(3) . ?
C6A F62A 1.277(4) . ?
C6A F63A 1.294(4) . ?
C6A F61A 1.357(4) . ?
O13 C7 1.261(3) . ?
O14 C9 1.245(3) . ?
C6 F63 1.316(3) . ?
C6 F62 1.319(3) . ?
C6 F61 1.334(3) . ?
C6 C7 1.536(3) . ?
C7 C8 1.380(3) . ?
C8 C9 1.391(3) . ?
C8 H8 0.95 . ?
C9 C10A 1.528(3) . ?
C10A F12A 1.254(5) . ?
C10A F11A 1.333(3) . ?
C10A F13A 1.368(4) . ?
O15 Al1 1.8308(16) 3_655 ?
O15 H15 0.80(4) . ?
O81 C82 1.442(3) . ?
O81 C85 1.444(3) . ?
C82 C83 1.493(4) . ?
C82 H82A 0.99 . ?
C82 H82B 0.99 . ?
C83 C84 1.486(6) . ?
C83 H83A 0.99 . ?
C83 H83B 0.99 . ?
C84 C85 1.424(5) . ?
C84 H84A 0.99 . ?
C84 H84B 0.99 . ?
C85 H85A 0.99 . ?
C85 H85B 0.99 . ?

loop_
_geom_torsion_atom_site_label_1
_geom_torsion_atom_site_label_2
_geom_torsion_atom_site_label_3
_geom_torsion_atom_site_label_4
_geom_torsion
_geom_torsion_site_symmetry_1
_geom_torsion_site_symmetry_2
_geom_torsion_site_symmetry_3
_geom_torsion_site_symmetry_4
_geom_torsion_publ_flag
O15 Al1 O11 C2 -106.0(2) . . . . ?
O15 Al1 O11 C2 174.1(2) 3_655 . . . ?
O13 Al1 O11 C2 79.7(2) . . . . ?
O12 Al1 O11 C2 -11.1(2) . . . . ?
O14 Al1 O11 C2 26.4(5) . . . . ?
Al1 Al1 O11 C2 -146.02(19) 3_655 . . . ?
O15 Al1 O12 C5 106.3(2) . . . . ?
O13 Al1 O12 C5 -73.8(2) . . . . ?
O14 Al1 O12 C5 -162.4(2) . . . . ?
O11 Al1 O12 C5 11.4(2) . . . . ?
Al1 Al1 O12 C5 107.8(2) 3_655 . . . ?
Al1 O11 C2 C3 6.0(4) . . . . ?
Al1 O11 C2 C1 -177.43(17) . . . . ?
F11 C1 C2 O11 26.4(3) . . . . ?
F12 C1 C2 O11 -94.2(3) . . . . ?
F13 C1 C2 O11 147.6(2) . . . . ?
F11 C1 C2 C3 -156.7(3) . . . . ?
F12 C1 C2 C3 82.7(3) . . . . ?
F13 C1 C2 C3 -35.5(3) . . . . ?
O11 C2 C3 C5 3.6(4) . . . . ?
C1 C2 C3 C5 -172.8(3) . . . . ?
Al1 O12 C5 C3 -6.7(4) . . . . ?
Al1 O12 C5 C6A 175.62(17) . . . . ?
C2 C3 C5 O12 -3.4(4) . . . . ?
C2 C3 C5 C6A 174.3(2) . . . . ?
O12 C5 C6A F62A -140.6(4) . . . . ?
C3 C5 C6A F62A 41.5(5) . . . . ?
O12 C5 C6A F63A 90.5(4) . . . . ?
C3 C5 C6A F63A -87.4(4) . . . . ?
O12 C5 C6A F61A -21.9(4) . . . . ?
C3 C5 C6A F61A 160.1(3) . . . . ?
O15 Al1 O13 C7 91.97(19) 3_655 . . . ?
O12 Al1 O13 C7 -86.36(19) . . . . ?
O14 Al1 O13 C7 -2.69(19) . . . . ?
O11 Al1 O13 C7 -174.57(19) . . . . ?
Al1 Al1 O13 C7 92.1(2) 3_655 . . . ?
O15 Al1 O14 C9 -174.7(2) . . . . ?
O15 Al1 O14 C9 -94.9(2) 3_655 . . . ?
O13 Al1 O14 C9 -0.4(2) . . . . ?
O12 Al1 O14 C9 90.5(2) . . . . ?
O11 Al1 O14 C9 52.7(5) . . . . ?
Al1 Al1 O14 C9 -134.87(19) 3_655 . . . ?
Al1 O13 C7 C8 1.8(3) . . . . ?
Al1 O13 C7 C6 178.85(15) . . . . ?
F63 C6 C7 O13 175.1(2) . . . . ?
F62 C6 C7 O13 -63.6(3) . . . . ?
F61 C6 C7 O13 54.0(3) . . . . ?
F63 C6 C7 C8 -7.6(4) . . . . ?
F62 C6 C7 C8 113.7(3) . . . . ?
F61 C6 C7 C8 -128.7(2) . . . . ?
O13 C7 C8 C9 2.7(4) . . . . ?
C6 C7 C8 C9 -174.1(2) . . . . ?
Al1 O14 C9 C8 4.7(4) . . . . ?
Al1 O14 C9 C10A -172.73(17) . . . . ?
C7 C8 C9 O14 -6.1(4) . . . . ?
C7 C8 C9 C10A 171.2(2) . . . . ?
O14 C9 C10A F12A -68.9(4) . . . . ?
C8 C9 C10A F12A 113.4(4) . . . . ?
O14 C9 C10A F11A 162.2(2) . . . . ?
C8 C9 C10A F11A -15.5(4) . . . . ?
O14 C9 C10A F13A 50.4(3) . . . . ?
C8 C9 C10A F13A -127.2(3) . . . . ?
O15 Al1 O15 Al1 0 3_655 . . 3_655 ?
O12 Al1 O15 Al1 178.31(8) . . . 3_655 ?
O14 Al1 O15 Al1 94.49(8) . . . 3_655 ?
O11 Al1 O15 Al1 -92.99(8) . . . 3_655 ?
C85 O81 C82 C83 10.6(3) . . . . ?
O81 C82 C83 C84 -21.3(4) . . . . ?
C82 C83 C84 C85 24.6(6) . . . . ?
C83 C84 C85 O81 -18.7(6) . . . . ?
C82 O81 C85 C84 5.0(4) . . . . ?
